data_7017557
loop_
_publ_author_name
'Cowan, Matthew G.'
'Brooker, Sally'

_publ_section_title
;
 Nine non-symmetric pyrazine-pyridine imide-based complexes: reversible
 redox and isolation of [M(II/III)(pypzca)(2)](0/+) when M = Co, Fe.
;
_journal_issue 5
_journal_name_full 'Dalton transactions (Cambridge, England : 2003)'
_journal_page_first 1465
_journal_page_last 1474
_journal_paper_doi 10.1039/c1dt11128k
_journal_volume 41
_journal_year 2012
_chemical_formula_moiety 'C22 H14 N8 O4 Cu, O0.75 H1.5'
_chemical_formula_sum 'C22 H15.5 Cu N8 O4.75'
_chemical_formula_weight 531.46
_chemical_name_systematic
;
?
;
_space_group_IT_number 14
_symmetry_cell_setting monoclinic
_symmetry_space_group_name_Hall '-P 2yn'
_symmetry_space_group_name_H-M 'P 1 21/n 1'
_atom_sites_solution_hydrogens geom
_atom_sites_solution_primary direct
_atom_sites_solution_secondary difmap
_audit_creation_method SHELXL-97
_cell_angle_alpha 90.00
_cell_angle_beta 97.046(2)
_cell_angle_gamma 90.00
_cell_formula_units_Z 4
_cell_length_a 9.3128(4)
_cell_length_b 8.5744(3)
_cell_length_c 28.3561(13)
_cell_measurement_reflns_used 8190
_cell_measurement_temperature 90(2)
_cell_measurement_theta_max 25.873
_cell_measurement_theta_min 4.2335
_cell_volume 2247.18(16)
_computing_structure_refinement 'SHELXL-97 (Sheldrick, 1997)'
_computing_structure_solution 'SHELXS-97 (Sheldrick, 1990)'
_diffrn_ambient_temperature 90(2)
_diffrn_measured_fraction_theta_full 0.997
_diffrn_measured_fraction_theta_max 0.997
_diffrn_measurement_device_type 'Bruker Kappa Apex II area detector'
_diffrn_measurement_method '\f and \w scans'
_diffrn_radiation_monochromator graphite
_diffrn_radiation_source 'fine-focus sealed tube'
_diffrn_radiation_type MoK\a
_diffrn_radiation_wavelength 0.71073
_diffrn_reflns_av_R_equivalents 0.0510
_diffrn_reflns_av_sigmaI/netI 0.0321
_diffrn_reflns_limit_h_max 11
_diffrn_reflns_limit_h_min -11
_diffrn_reflns_limit_k_max 10
_diffrn_reflns_limit_k_min -10
_diffrn_reflns_limit_l_max 35
_diffrn_reflns_limit_l_min -35
_diffrn_reflns_number 38121
_diffrn_reflns_theta_full 26.37
_diffrn_reflns_theta_max 26.37
_diffrn_reflns_theta_min 2.78
_exptl_absorpt_coefficient_mu 1.024
_exptl_absorpt_correction_T_max 0.9045
_exptl_absorpt_correction_T_min 0.7487
_exptl_absorpt_correction_type multi-scan
_exptl_absorpt_process_details 'SCALE(Bruker, 2004)'
_exptl_crystal_colour Green
_exptl_crystal_density_diffrn 1.571
_exptl_crystal_density_method 'not measured'
_exptl_crystal_description Block
_exptl_crystal_F_000 1082
_exptl_crystal_size_max 0.30
_exptl_crystal_size_mid 0.22
_exptl_crystal_size_min 0.10
_refine_diff_density_max 1.803
_refine_diff_density_min -0.339
_refine_diff_density_rms 0.104
_refine_ls_extinction_method none
_refine_ls_goodness_of_fit_ref 1.067
_refine_ls_hydrogen_treatment constr
_refine_ls_matrix_type full
_refine_ls_number_parameters 329
_refine_ls_number_reflns 4588
_refine_ls_number_restraints 0
_refine_ls_restrained_S_all 1.067
_refine_ls_R_factor_all 0.0588
_refine_ls_R_factor_gt 0.0463
_refine_ls_shift/su_max 0.000
_refine_ls_shift/su_mean 0.000
_refine_ls_structure_factor_coef Fsqd
_refine_ls_weighting_details 'calc w=1/[\s^2^(Fo^2^)+(0.0782P)^2^+4.4435P] where P=(Fo^2^+2Fc^2^)/3'
_refine_ls_weighting_scheme calc
_refine_ls_wR_factor_gt 0.1397
_refine_ls_wR_factor_ref 0.1477
_reflns_number_gt 3751
_reflns_number_total 4588
_reflns_threshold_expression >2sigma(I)
_cod_data_source_file c1dt11128k.txt
_cod_data_source_block mgc447
_cod_original_sg_symbol_H-M P2(1)/n
_cod_original_formula_sum 'C22 H15.50 Cu N8 O4.75'
_cod_database_code 7017557

loop_
_symmetry_equiv_pos_as_xyz
'x, y, z'
'-x+1/2, y+1/2, -z+1/2'
'-x, -y, -z'
'x-1/2, -y-1/2, z-1/2'

loop_
_atom_site_label
_atom_site_type_symbol
_atom_site_fract_x
_atom_site_fract_y
_atom_site_fract_z
_atom_site_U_iso_or_equiv
_atom_site_adp_type
_atom_site_occupancy
_atom_site_symmetry_multiplicity
_atom_site_calc_flag
_atom_site_refinement_flags
_atom_site_disorder_assembly
_atom_site_disorder_group
Cu1 Cu 0.05298(4) 0.53931(4) 0.133828(13) 0.01984(15) Uani 1 1 d . . .
N1 N -0.0328(3) 0.3143(3) 0.12690(10) 0.0233(6) Uani 1 1 d . . .
C1 C -0.0142(4) 0.1929(4) 0.15677(13) 0.0282(8) Uani 1 1 d . . .
H1 H 0.0498 0.2028 0.1854 0.034 Uiso 1 1 calc R . .
C2 C -0.0862(4) 0.0539(4) 0.14671(14) 0.0304(8) Uani 1 1 d . . .
H2 H -0.0707 -0.0297 0.1687 0.036 Uiso 1 1 calc R . .
N2 N -0.1774(4) 0.0333(4) 0.10676(13) 0.0383(8) Uani 1 1 d . . .
C3 C -0.1947(4) 0.1567(5) 0.07583(14) 0.0331(8) Uani 1 1 d . . .
H3 H -0.2574 0.1466 0.0469 0.040 Uiso 1 1 calc R . .
C4 C -0.1218(4) 0.2962(4) 0.08622(12) 0.0246(7) Uani 1 1 d . . .
C5 C -0.1375(4) 0.4336(4) 0.05266(12) 0.0261(7) Uani 1 1 d . . .
N3 N -0.0472(3) 0.5535(3) 0.06905(10) 0.0236(6) Uani 1 1 d . . .
C6 C -0.0278(4) 0.6835(4) 0.04293(12) 0.0251(7) Uani 1 1 d . . .
O1 O -0.2238(3) 0.4280(4) 0.01676(9) 0.0395(7) Uani 1 1 d . . .
O2 O -0.0860(3) 0.7182(3) 0.00327(9) 0.0398(7) Uani 1 1 d . . .
C7 C 0.0824(4) 0.7921(4) 0.06911(12) 0.0243(7) Uani 1 1 d . . .
C8 C 0.1343(4) 0.9205(5) 0.04700(14) 0.0335(9) Uani 1 1 d . . .
H8 H 0.1022 0.9410 0.0145 0.040 Uiso 1 1 calc R . .
C9 C 0.2331(5) 1.0192(4) 0.07235(14) 0.0339(9) Uani 1 1 d . . .
H9 H 0.2701 1.1078 0.0577 0.041 Uiso 1 1 calc R . .
C10 C 0.2757(4) 0.9855(4) 0.11888(14) 0.0325(9) Uani 1 1 d . . .
H10 H 0.3427 1.0515 0.1373 0.039 Uiso 1 1 calc R . .
C11 C 0.2213(4) 0.8547(4) 0.13942(12) 0.0269(7) Uani 1 1 d . . .
H11 H 0.2516 0.8332 0.1720 0.032 Uiso 1 1 calc R . .
N4 N 0.1275(3) 0.7581(3) 0.11482(9) 0.0222(6) Uani 1 1 d . . .
N21 N 0.2794(3) 0.4475(3) 0.12782(10) 0.0224(6) Uani 1 1 d . . .
C21 C 0.3478(4) 0.4109(4) 0.09070(12) 0.0281(8) Uani 1 1 d . . .
H21 H 0.2978 0.4194 0.0595 0.034 Uiso 1 1 calc R . .
C22 C 0.4901(4) 0.3608(5) 0.09669(14) 0.0342(9) Uani 1 1 d . . .
H22 H 0.5354 0.3357 0.0694 0.041 Uiso 1 1 calc R . .
N22 N 0.5663(4) 0.3466(4) 0.14007(12) 0.0393(8) Uani 1 1 d . . .
C23 C 0.4967(4) 0.3858(4) 0.17729(13) 0.0292(8) Uani 1 1 d . . .
H23 H 0.5467 0.3787 0.2085 0.035 Uiso 1 1 calc R . .
C24 C 0.3547(4) 0.4359(4) 0.17128(12) 0.0226(7) Uani 1 1 d . . .
C25 C 0.2794(4) 0.4796(4) 0.21379(12) 0.0253(7) Uani 1 1 d . . .
O21 O 0.3495(3) 0.4772(4) 0.25337(9) 0.0414(7) Uani 1 1 d . . .
N23 N 0.1373(3) 0.5218(3) 0.20201(10) 0.0219(6) Uani 1 1 d . . .
C26 C 0.0484(4) 0.5426(4) 0.23702(12) 0.0256(7) Uani 1 1 d . . .
O22 O 0.0747(3) 0.5135(4) 0.27940(9) 0.0418(7) Uani 1 1 d . . .
C27 C -0.0998(4) 0.6068(4) 0.21873(12) 0.0239(7) Uani 1 1 d . . .
C28 C -0.1992(4) 0.6392(4) 0.25042(13) 0.0299(8) Uani 1 1 d . . .
H28 H -0.1777 0.6147 0.2832 0.036 Uiso 1 1 calc R . .
C29 C -0.3287(4) 0.7070(4) 0.23343(15) 0.0340(9) Uani 1 1 d . . .
H29 H -0.3972 0.7326 0.2544 0.041 Uiso 1 1 calc R . .
C30 C -0.3579(4) 0.7373(5) 0.18564(16) 0.0380(9) Uani 1 1 d . . .
H30 H -0.4459 0.7862 0.1731 0.046 Uiso 1 1 calc R . .
C31 C -0.2564(4) 0.6953(4) 0.15602(14) 0.0330(9) Uani 1 1 d . . .
H31 H -0.2785 0.7123 0.1228 0.040 Uiso 1 1 calc R . .
N24 N -0.1286(3) 0.6318(3) 0.17222(10) 0.0252(6) Uani 1 1 d . . .
O41 O -0.4620(8) 0.7612(10) 0.0362(2) 0.065(2) Uani 0.50 1 d P A 1
H41X H -0.4187 0.7640 0.0117 0.078 Uiso 0.50 1 d P B 1
H41Y H -0.5568 0.7564 0.0203 0.078 Uiso 0.50 1 d P C 1
O51 O -0.4667(12) 0.8714(13) -0.0042(4) 0.038(3) Uiso 0.25 1 d P D 2
H51X H -0.4068 0.9368 0.0069 0.046 Uiso 0.25 1 d P E 2
H51Y H -0.4598 0.8012 0.0187 0.046 Uiso 0.25 1 d P F 2

loop_
_atom_site_aniso_label
_atom_site_aniso_U_11
_atom_site_aniso_U_22
_atom_site_aniso_U_33
_atom_site_aniso_U_23
_atom_site_aniso_U_13
_atom_site_aniso_U_12
Cu1 0.0244(2) 0.0186(2) 0.0152(2) 0.00135(15) -0.00263(16) 0.00019(15)
N1 0.0226(15) 0.0233(14) 0.0229(14) -0.0009(11) -0.0018(11) 0.0018(11)
C1 0.0293(19) 0.0286(18) 0.0261(18) 0.0036(14) 0.0005(15) 0.0020(15)
C2 0.035(2) 0.0259(18) 0.031(2) 0.0040(15) 0.0033(16) 0.0001(15)
N2 0.0385(19) 0.0286(17) 0.048(2) -0.0054(15) 0.0056(16) -0.0032(14)
C3 0.030(2) 0.034(2) 0.034(2) -0.0115(16) 0.0003(16) -0.0045(16)
C4 0.0220(17) 0.0273(17) 0.0241(17) -0.0050(14) 0.0010(13) 0.0006(14)
C5 0.0250(18) 0.0333(19) 0.0188(16) -0.0035(14) -0.0020(14) 0.0028(14)
N3 0.0269(15) 0.0267(15) 0.0162(13) 0.0016(11) -0.0013(11) 0.0023(12)
C6 0.0251(18) 0.0313(18) 0.0184(16) 0.0047(14) 0.0003(13) 0.0059(14)
O1 0.0380(16) 0.0507(17) 0.0255(14) 0.0016(12) -0.0134(12) -0.0057(13)
O2 0.0411(16) 0.0509(17) 0.0239(13) 0.0150(12) -0.0103(12) -0.0017(13)
C7 0.0286(18) 0.0244(17) 0.0195(16) 0.0036(13) 0.0021(14) 0.0078(14)
C8 0.042(2) 0.0327(19) 0.0255(18) 0.0117(16) 0.0010(16) 0.0034(17)
C9 0.046(2) 0.0256(18) 0.030(2) 0.0094(15) 0.0034(17) -0.0046(16)
C10 0.039(2) 0.0258(18) 0.029(2) -0.0022(15) -0.0074(16) -0.0015(16)
C11 0.0298(19) 0.0285(18) 0.0214(17) -0.0004(14) -0.0015(14) 0.0046(15)
N4 0.0261(15) 0.0216(13) 0.0186(14) 0.0026(11) 0.0018(11) 0.0044(11)
N21 0.0254(15) 0.0209(13) 0.0196(14) 0.0018(11) -0.0031(11) -0.0014(11)
C21 0.035(2) 0.0289(18) 0.0198(17) -0.0009(14) 0.0003(14) -0.0005(15)
C22 0.035(2) 0.039(2) 0.0289(19) -0.0035(16) 0.0035(16) 0.0008(17)
N22 0.0354(19) 0.0431(19) 0.0388(19) -0.0049(16) 0.0014(15) 0.0039(15)
C23 0.0292(19) 0.0282(18) 0.0279(18) -0.0004(15) -0.0059(15) 0.0008(15)
C24 0.0270(18) 0.0186(15) 0.0205(16) 0.0027(12) -0.0037(13) -0.0033(13)
C25 0.0277(18) 0.0274(17) 0.0191(17) 0.0021(13) -0.0037(14) -0.0013(14)
O21 0.0330(15) 0.069(2) 0.0203(13) 0.0001(13) -0.0062(11) 0.0031(14)
N23 0.0262(15) 0.0215(13) 0.0172(13) 0.0015(11) -0.0001(11) -0.0009(11)
C26 0.0299(19) 0.0248(17) 0.0211(17) 0.0003(13) -0.0009(14) -0.0021(14)
O22 0.0406(17) 0.067(2) 0.0180(13) 0.0103(13) 0.0031(12) 0.0067(14)
C27 0.0311(18) 0.0188(15) 0.0214(16) 0.0005(13) 0.0018(14) -0.0040(14)
C28 0.034(2) 0.0299(18) 0.0262(18) -0.0016(15) 0.0061(15) -0.0047(16)
C29 0.031(2) 0.0316(19) 0.042(2) -0.0020(17) 0.0130(17) -0.0005(16)
C30 0.0254(19) 0.0297(19) 0.058(3) 0.0066(18) 0.0002(18) 0.0015(16)
C31 0.033(2) 0.0293(18) 0.034(2) 0.0075(16) -0.0045(16) -0.0024(16)
N24 0.0298(16) 0.0225(14) 0.0222(14) 0.0019(11) -0.0014(12) -0.0015(12)
O41 0.057(4) 0.098(6) 0.032(3) -0.001(4) -0.026(3) 0.014(4)

loop_
_atom_type_symbol
_atom_type_description
_atom_type_scat_dispersion_real
_atom_type_scat_dispersion_imag
_atom_type_scat_source
C C 0.0033 0.0016 'International Tables Vol C Tables 4.2.6.8 and 6.1.1.4'
H H 0.0000 0.0000 'International Tables Vol C Tables 4.2.6.8 and 6.1.1.4'
N N 0.0061 0.0033 'International Tables Vol C Tables 4.2.6.8 and 6.1.1.4'
O O 0.0106 0.0060 'International Tables Vol C Tables 4.2.6.8 and 6.1.1.4'
Cu Cu 0.3201 1.2651 'International Tables Vol C Tables 4.2.6.8 and 6.1.1.4'

loop_
_geom_angle_atom_site_label_1
_geom_angle_atom_site_label_2
_geom_angle_atom_site_label_3
_geom_angle
N3 Cu1 N23 174.67(12)
N3 Cu1 N1 80.59(11)
N23 Cu1 N1 96.99(11)
N3 Cu1 N4 80.66(11)
N23 Cu1 N4 102.30(11)
N1 Cu1 N4 159.84(11)
N3 Cu1 N24 97.53(11)
N23 Cu1 N24 77.84(11)
N1 Cu1 N24 93.99(11)
N4 Cu1 N24 95.75(11)
N3 Cu1 N21 106.88(11)
N23 Cu1 N21 77.83(11)
N1 Cu1 N21 91.18(10)
N4 Cu1 N21 87.21(10)
N24 Cu1 N21 155.56(10)
C1 N1 C4 118.1(3)
C1 N1 Cu1 129.8(2)
C4 N1 Cu1 112.1(2)
N1 C1 C2 121.2(3)
N1 C1 H1 119.4
C2 C1 H1 119.4
N2 C2 C1 122.0(3)
N2 C2 H2 119.0
C1 C2 H2 119.0
C2 N2 C3 116.8(3)
N2 C3 C4 120.8(3)
N2 C3 H3 119.6
C4 C3 H3 119.6
N1 C4 C3 121.0(3)
N1 C4 C5 116.9(3)
C3 C4 C5 122.1(3)
O1 C5 N3 128.8(3)
O1 C5 C4 119.9(3)
N3 C5 C4 111.3(3)
C6 N3 C5 123.0(3)
C6 N3 Cu1 118.7(2)
C5 N3 Cu1 118.2(2)
O2 C6 N3 128.7(3)
O2 C6 C7 119.9(3)
N3 C6 C7 111.4(3)
N4 C7 C8 121.6(3)
N4 C7 C6 116.9(3)
C8 C7 C6 121.5(3)
C7 C8 C9 119.9(3)
C7 C8 H8 120.1
C9 C8 H8 120.1
C10 C9 C8 118.0(4)
C10 C9 H9 121.0
C8 C9 H9 121.0
C9 C10 C11 120.0(4)
C9 C10 H10 120.0
C11 C10 H10 120.0
N4 C11 C10 122.0(3)
N4 C11 H11 119.0
C10 C11 H11 119.0
C11 N4 C7 118.4(3)
C11 N4 Cu1 129.6(2)
C7 N4 Cu1 111.6(2)
C21 N21 C24 117.4(3)
C21 N21 Cu1 132.6(2)
C24 N21 Cu1 109.9(2)
N21 C21 C22 121.3(3)
N21 C21 H21 119.4
C22 C21 H21 119.4
N22 C22 C21 122.0(4)
N22 C22 H22 119.0
C21 C22 H22 119.0
C23 N22 C22 116.3(3)
N22 C23 C24 121.8(3)
N22 C23 H23 119.1
C24 C23 H23 119.1
N21 C24 C23 121.3(3)
N21 C24 C25 118.1(3)
C23 C24 C25 120.6(3)
O21 C25 N23 128.0(3)
O21 C25 C24 118.5(3)
N23 C25 C24 113.5(3)
C25 N23 C26 120.3(3)
C25 N23 Cu1 120.5(2)
C26 N23 Cu1 119.1(2)
O22 C26 N23 128.0(3)
O22 C26 C27 118.3(3)
N23 C26 C27 113.7(3)
N24 C27 C28 122.5(3)
N24 C27 C26 117.5(3)
C28 C27 C26 120.0(3)
C29 C28 C27 118.9(3)
C29 C28 H28 120.6
C27 C28 H28 120.6
C28 C29 C30 119.1(4)
C28 C29 H29 120.5
C30 C29 H29 120.5
C29 C30 C31 118.8(4)
C29 C30 H30 120.6
C31 C30 H30 120.6
N24 C31 C30 122.8(4)
N24 C31 H31 118.6
C30 C31 H31 118.6
C27 N24 C31 118.0(3)
C27 N24 Cu1 110.4(2)
C31 N24 Cu1 131.5(3)
H41X O41 H41Y 97.0
H41X O41 H51Y 40.8
H41Y O41 H51Y 75.9
H41X O51 H51X 101.1
H41X O51 H51Y 30.1
H51X O51 H51Y 101.5

loop_
_geom_bond_atom_site_label_1
_geom_bond_atom_site_label_2
_geom_bond_distance
Cu1 N3 1.959(3)
Cu1 N23 2.001(3)
Cu1 N1 2.088(3)
Cu1 N4 2.094(3)
Cu1 N24 2.264(3)
Cu1 N21 2.276(3)
N1 C1 1.339(4)
N1 C4 1.344(4)
C1 C2 1.381(5)
C1 H1 0.9500
C2 N2 1.341(5)
C2 H2 0.9500
N2 C3 1.371(5)
C3 C4 1.389(5)
C3 H3 0.9500
C4 C5 1.510(5)
C5 O1 1.218(4)
C5 N3 1.372(5)
N3 C6 1.362(4)
C6 O2 1.224(4)
C6 C7 1.512(5)
C7 N4 1.344(4)
C7 C8 1.383(5)
C8 C9 1.385(6)
C8 H8 0.9500
C9 C10 1.361(5)
C9 H9 0.9500
C10 C11 1.388(5)
C10 H10 0.9500
C11 N4 1.337(4)
C11 H11 0.9500
N21 C21 1.333(5)
N21 C24 1.345(4)
C21 C22 1.384(5)
C21 H21 0.9500
C22 N22 1.348(5)
C22 H22 0.9500
N22 C23 1.347(5)
C23 C24 1.381(5)
C23 H23 0.9500
C24 C25 1.514(5)
C25 O21 1.228(4)
C25 N23 1.373(5)
N23 C26 1.380(5)
C26 O22 1.222(4)
C26 C27 1.517(5)
C27 N24 1.331(4)
C27 C28 1.395(5)
C28 C29 1.372(5)
C28 H28 0.9500
C29 C30 1.374(6)
C29 H29 0.9500
C30 C31 1.387(6)
C30 H30 0.9500
C31 N24 1.338(5)
C31 H31 0.9500
O41 H41X 0.8450
O41 H41Y 0.9421
O41 H51Y 0.6055
O51 H41X 1.0962
O51 H51X 0.8251
O51 H51Y 0.8820
